data_2204576
loop_
_publ_author_name
'Xie, Cheng-Zhi'
'Zhang, Bao-Feng'
'Wang, Xiao-Qing'
'Shen, Guang-Qiu'
'Shen, De-Zhong'

_publ_section_title
;<i>catena</i>-poly[[[tetraaquacobalt(II)]-\m-4,4'-bipyridine-\k^2^<i>N</i>:<i>N</i>']
 phthalate dihydrate]
;
_journal_issue 11
_journal_name_full 'Acta Crystallographica Section E'
_journal_page_first m1703
_journal_page_last m1705
_journal_paper_doi 10.1107/S1600536804025930
_journal_volume 60
_journal_year 2004
_chemical_formula_iupac '[Co (C10 H8 N2) (H2 O)4] (C8 H4 O4), 2H2 O'
_chemical_formula_moiety 'C18 H24 Co N2 O10'
_chemical_formula_structural '[Co (C10 H8 N2) (H2 O)4] (C8 H4 O4), 2H2 O'
_chemical_formula_sum 'C18 H24 Co N2 O10'
_chemical_formula_weight 487.32
_chemical_name_systematic
;
catena-poly[[[tetraaquacobalt(II)]-\m-4,4-bipyridine-\k^2^N:N'] phthalate
dihydrate]
;
_space_group_IT_number 13
_symmetry_cell_setting monoclinic
_symmetry_space_group_name_Hall '-P 2yc'
_symmetry_space_group_name_H-M 'P 1 2/c 1'
_atom_sites_solution_hydrogens geom
_atom_sites_solution_primary direct
_atom_sites_solution_secondary difmap
_audit_creation_method SHELXL-97
_cell_angle_alpha 90.00
_cell_angle_beta 125.287(5)
_cell_angle_gamma 90.00
_cell_formula_units_Z 2
_cell_length_a 9.511(3)
_cell_length_b 11.496(3)
_cell_length_c 11.528(4)
_cell_measurement_reflns_used 925
_cell_measurement_temperature 293(2)
_cell_measurement_theta_max 26.05
_cell_measurement_theta_min 2.80
_cell_volume 1028.9(6)
_computing_cell_refinement SMART
_computing_data_collection 'SMART (Bruker, 1997)'
_computing_data_reduction 'SAINT (Bruker, 1997'
_computing_molecular_graphics 'SHELXTL (Bruker, 1998)'
_computing_publication_material SHELXTL
_computing_structure_refinement 'SHELXL97 (Sheldrick, 1997)'
_computing_structure_solution 'SHELXS97 (Sheldrick, 1990)'
_diffrn_ambient_temperature 293(2)
_diffrn_measured_fraction_theta_full 0.998
_diffrn_measured_fraction_theta_max 0.998
_diffrn_measurement_device_type 'Bruker SMART 1000 CCD area-detector'
_diffrn_measurement_method '\f and \w'
_diffrn_radiation_monochromator graphite
_diffrn_radiation_source 'fine-focus sealed tube'
_diffrn_radiation_type MoK\a
_diffrn_radiation_wavelength 0.71073
_diffrn_reflns_av_R_equivalents 0.036
_diffrn_reflns_av_sigmaI/netI 0.042
_diffrn_reflns_limit_h_max 11
_diffrn_reflns_limit_h_min -7
_diffrn_reflns_limit_k_max 14
_diffrn_reflns_limit_k_min -13
_diffrn_reflns_limit_l_max 9
_diffrn_reflns_limit_l_min -14
_diffrn_reflns_number 5821
_diffrn_reflns_theta_full 26.38
_diffrn_reflns_theta_max 26.38
_diffrn_reflns_theta_min 2.62
_diffrn_standards_number 0
_exptl_absorpt_coefficient_mu 0.893
_exptl_absorpt_correction_T_max 0.898
_exptl_absorpt_correction_T_min 0.794
_exptl_absorpt_correction_type multi-scan
_exptl_absorpt_process_details '(SADABS; Sheldrick, 1996)'
_exptl_crystal_colour red
_exptl_crystal_density_diffrn 1.573
_exptl_crystal_density_meas ?
_exptl_crystal_density_method 'not measured'
_exptl_crystal_description block
_exptl_crystal_F_000 506
_exptl_crystal_size_max 0.18
_exptl_crystal_size_mid 0.16
_exptl_crystal_size_min 0.12
_refine_diff_density_max 0.30
_refine_diff_density_min -0.33
_refine_ls_extinction_method none
_refine_ls_goodness_of_fit_ref 1.037
_refine_ls_hydrogen_treatment mixed
_refine_ls_matrix_type full
_refine_ls_number_parameters 161
_refine_ls_number_reflns 2111
_refine_ls_number_restraints 12
_refine_ls_restrained_S_all 1.034
_refine_ls_R_factor_all 0.052
_refine_ls_R_factor_gt 0.036
_refine_ls_shift/su_max 0.001
_refine_ls_shift/su_mean 0.000
_refine_ls_structure_factor_coef Fsqd
_refine_ls_weighting_details 'calc w=1/[\s^2^(Fo^2^)+(0.0379P)^2^+0.3271P] where P=(Fo^2^+2Fc^2^)/3'
_refine_ls_weighting_scheme calc
_refine_ls_wR_factor_gt 0.078
_refine_ls_wR_factor_ref 0.084
_reflns_number_gt 1665
_reflns_number_total 2111
_reflns_threshold_expression I>2\s(I)
_cod_data_source_file wk6022.cif
_cod_data_source_block I
_cod_depositor_comments
;
The following automatic conversions were performed:

'_exptl_crystal_density_meas' value 'NONE' was changed to '?' - the
value is perceived as not measured.

Automatic conversion script
Id: cif_fix_values 3008 2015-01-20 13:52:24Z robertas 
;
_cod_original_cell_volume 1028.9(5)
_cod_original_sg_symbol_H-M 'P 2/c'
_cod_database_code 2204576
_cod_database_fobs_code 2204576

loop_
_symmetry_equiv_pos_as_xyz
'x, y, z'
'-x, y, -z+1/2'
'-x, -y, -z'
'x, -y, z-1/2'

loop_
_atom_site_label
_atom_site_fract_x
_atom_site_fract_y
_atom_site_fract_z
_atom_site_U_iso_or_equiv
_atom_site_adp_type
_atom_site_calc_flag
_atom_site_refinement_flags
_atom_site_occupancy
_atom_site_type_symbol
Co1 0.5000 0.01953(4) 0.2500 0.02130(14) Uani d S 1 Co
N1 0.5000 0.2085(2) 0.2500 0.0250(6) Uani d S 1 N
N2 0.5000 0.8285(2) 0.2500 0.0248(6) Uani d S 1 N
C1 0.5956(3) 0.2703(2) 0.2216(3) 0.0359(6) Uani d . 1 C
H1 0.6631 0.2300 0.2007 0.043 Uiso calc R 1 H
C2 0.6003(3) 0.3895(2) 0.2214(3) 0.0357(6) Uani d . 1 C
H2 0.6709 0.4274 0.2021 0.043 Uiso calc R 1 H
C3 0.5000 0.4538(3) 0.2500 0.0239(7) Uani d S 1 C
C4 0.5000 0.5825(3) 0.2500 0.0238(7) Uani d S 1 C
C5 0.5586(3) 0.6475(2) 0.1838(3) 0.0299(6) Uani d . 1 C
H5 0.5996 0.6097 0.1375 0.036 Uiso calc R 1 H
C6 0.5564(3) 0.7664(2) 0.1864(3) 0.0306(6) Uani d . 1 C
H6 0.5967 0.8066 0.1411 0.037 Uiso calc R 1 H
O1 0.1812(3) 0.12805(17) 0.3772(2) 0.0464(5) Uani d . 1 O
O2 0.0753(3) 0.17483(19) 0.4985(2) 0.0534(6) Uani d . 1 O
C7 0.1002(3) 0.1938(2) 0.4056(3) 0.0298(6) Uani d . 1 C
C8 0.0389(3) 0.3059(2) 0.3227(2) 0.0265(5) Uani d . 1 C
C9 0.0755(3) 0.4109(2) 0.3942(3) 0.0410(7) Uani d . 1 C
H9 0.1260 0.4113 0.4914 0.049 Uiso calc R 1 H
C10 0.0374(4) 0.5152(2) 0.3215(4) 0.0544(8) Uani d . 1 C
H10 0.0627 0.5853 0.3701 0.065 Uiso calc R 1 H
O3 0.6092(2) 0.02703(15) 0.46407(17) 0.0325(4) Uani d D 1 O
H3A 0.524(3) 0.021(3) 0.469(4) 0.049 Uiso d PD 0.67 H
H3B 0.657(3) 0.0934(12) 0.493(3) 0.049 Uiso d PD 0.67 H
H3C 0.683(3) -0.0262(18) 0.512(3) 0.049 Uiso d PD 0.67 H
O4 0.2463(2) 0.00320(15) 0.19401(19) 0.0377(4) Uani d . 1 O
H4A 0.1831 0.0464 0.2059 0.057 Uiso d R 1 H
H4B 0.1875 -0.0500 0.1335 0.057 Uiso d R 1 H
O5 0.8740(3) 0.19927(18) 0.6005(2) 0.0602(6) Uani d D 1 O
H5A 0.917(5) 0.209(4) 0.554(3) 0.090 Uiso d PD 0.67 H
H5B 0.954(4) 0.189(4) 0.6880(11) 0.090 Uiso d PD 0.67 H
H5C 0.807(5) 0.141(2) 0.568(4) 0.090 Uiso d PD 0.67 H

loop_
_atom_site_aniso_label
_atom_site_aniso_U_11
_atom_site_aniso_U_22
_atom_site_aniso_U_33
_atom_site_aniso_U_12
_atom_site_aniso_U_13
_atom_site_aniso_U_23
Co1 0.0291(3) 0.0144(2) 0.0255(2) 0.000 0.0188(2) 0.000
N1 0.0327(15) 0.0170(14) 0.0297(15) 0.000 0.0205(13) 0.000
N2 0.0293(15) 0.0195(15) 0.0293(15) 0.000 0.0190(13) 0.000
C1 0.0491(16) 0.0203(13) 0.0623(18) 0.0051(11) 0.0461(15) 0.0026(12)
C2 0.0455(16) 0.0226(13) 0.0619(18) 0.0004(11) 0.0442(15) 0.0036(12)
C3 0.0278(17) 0.0141(17) 0.0294(17) 0.000 0.0164(15) 0.000
C4 0.0267(18) 0.0162(17) 0.0291(18) 0.000 0.0165(15) 0.000
C5 0.0444(15) 0.0200(12) 0.0408(14) 0.0012(10) 0.0336(13) -0.0017(10)
C6 0.0449(15) 0.0208(13) 0.0416(14) -0.0005(10) 0.0340(13) 0.0022(10)
O1 0.0621(13) 0.0441(12) 0.0460(12) 0.0268(10) 0.0388(11) 0.0178(9)
O2 0.0669(14) 0.0611(14) 0.0591(14) 0.0206(11) 0.0520(13) 0.0241(11)
C7 0.0274(13) 0.0299(14) 0.0311(13) -0.0005(10) 0.0162(12) 0.0027(10)
C8 0.0229(12) 0.0254(12) 0.0327(13) -0.0008(9) 0.0170(11) -0.0001(10)
C9 0.0378(16) 0.0392(17) 0.0445(16) -0.0049(12) 0.0229(14) -0.0132(12)
C10 0.062(2) 0.0250(14) 0.079(2) -0.0082(14) 0.043(2) -0.0149(14)
O3 0.0447(10) 0.0280(9) 0.0294(9) 0.0057(8) 0.0241(9) 0.0021(8)
O4 0.0339(9) 0.0352(11) 0.0516(11) -0.0002(7) 0.0291(9) -0.0095(8)
O5 0.0766(16) 0.0515(14) 0.0757(16) -0.0205(12) 0.0574(14) -0.0207(12)

loop_
_atom_type_symbol
_atom_type_description
_atom_type_scat_dispersion_real
_atom_type_scat_dispersion_imag
_atom_type_scat_source
C C 0.0033 0.0016 'International Tables Vol C Tables 4.2.6.8 and 6.1.1.4'
H H 0.0000 0.0000 'International Tables Vol C Tables 4.2.6.8 and 6.1.1.4'
N N 0.0061 0.0033 'International Tables Vol C Tables 4.2.6.8 and 6.1.1.4'
O O 0.0106 0.0060 'International Tables Vol C Tables 4.2.6.8 and 6.1.1.4'
Co Co 0.3494 0.9721 'International Tables Vol C Tables 4.2.6.8 and 6.1.1.4'

loop_
_geom_angle_atom_site_label_1
_geom_angle_atom_site_label_2
_geom_angle_atom_site_label_3
_geom_angle_site_symmetry_1
_geom_angle_site_symmetry_3
_geom_angle
_geom_angle_publ_flag
O3 Co1 O3 2_655 . 175.18(10) yes
O3 Co1 O4 2_655 . 86.62(7) yes
O3 Co1 O4 . . 93.81(7) yes
O3 Co1 O4 2_655 2_655 93.81(7) ?
O3 Co1 O4 . 2_655 86.62(7) ?
O4 Co1 O4 . 2_655 169.82(9) yes
O3 Co1 N1 2_655 . 87.59(5) ?
O3 Co1 N1 . . 87.59(5) yes
O4 Co1 N1 . . 95.09(5) yes
O4 Co1 N1 2_655 . 95.09(5) ?
O3 Co1 N2 2_655 1_545 92.41(5) ?
O3 Co1 N2 . 1_545 92.41(5) yes
O4 Co1 N2 . 1_545 84.91(5) yes
O4 Co1 N2 2_655 1_545 84.91(5) ?
N1 Co1 N2 . 1_545 180.0 yes
C1 N1 C1 2_655 . 115.7(3) ?
C1 N1 Co1 2_655 . 122.14(14) ?
C1 N1 Co1 . . 122.14(14) ?
C6 N2 C6 . 2_655 115.5(3) ?
C6 N2 Co1 . 1_565 122.27(14) ?
C6 N2 Co1 2_655 1_565 122.27(14) ?
N1 C1 C2 . . 124.0(2) ?
N1 C1 H1 . . 118.0 ?
C2 C1 H1 . . 118.0 ?
C1 C2 C3 . . 120.3(2) ?
C1 C2 H2 . . 119.9 ?
C3 C2 H2 . . 119.9 ?
C2 C3 C2 2_655 . 115.7(3) ?
C2 C3 C4 2_655 . 122.17(15) ?
C2 C3 C4 . . 122.17(15) ?
C5 C4 C5 2_655 . 115.2(3) ?
C5 C4 C3 2_655 . 122.38(15) ?
C5 C4 C3 . . 122.38(15) ?
C6 C5 C4 . . 120.4(2) ?
C6 C5 H5 . . 119.8 ?
C4 C5 H5 . . 119.8 ?
N2 C6 C5 . . 124.2(2) ?
N2 C6 H6 . . 117.9 ?
C5 C6 H6 . . 117.9 ?
O2 C7 O1 . . 125.0(2) ?
O2 C7 C8 . . 120.0(2) ?
O1 C7 C8 . . 115.0(2) ?
C8 C8 C9 2 . 119.56(16) ?
C8 C8 C7 2 . 120.48(14) ?
C9 C8 C7 . . 119.7(2) ?
C10 C9 C8 . . 120.3(3) ?
C10 C9 H9 . . 119.8 ?
C8 C9 H9 . . 119.8 ?
C10 C10 C9 2 . 120.09(17) ?
C10 C10 H10 2 . 120.0 ?
C9 C10 H10 . . 120.0 ?
Co1 O3 H3A . . 104(2) ?
Co1 O3 H3B . . 107(2) ?
H3A O3 H3B . . 111.3(12) ?
Co1 O3 H3C . . 114(2) ?
H3A O3 H3C . . 110.4(12) ?
H3B O3 H3C . . 110.0(12) ?
Co1 O4 H4A . . 133.4 ?
Co1 O4 H4B . . 114.1 ?
H4A O4 H4B . . 111.2 ?
H5A O5 H5B . . 110.0(12) ?
H5A O5 H5C . . 110.0(12) ?
H5B O5 H5C . . 109.9(12) ?

loop_
_geom_bond_atom_site_label_1
_geom_bond_atom_site_label_2
_geom_bond_site_symmetry_2
_geom_bond_distance
_geom_bond_publ_flag
Co1 O3 2_655 2.0529(17) yes
Co1 O3 . 2.0529(17) yes
Co1 O4 . 2.1158(17) yes
Co1 O4 2_655 2.1158(17) yes
Co1 N1 . 2.173(3) yes
Co1 N2 1_545 2.197(3) yes
N1 C1 2_655 1.334(3) ?
N1 C1 . 1.334(3) ?
N2 C6 . 1.337(3) ?
N2 C6 2_655 1.337(3) ?
N2 Co1 1_565 2.197(3) ?
C1 C2 . 1.371(3) ?
C1 H1 . 0.9300 ?
C2 C3 . 1.388(3) ?
C2 H2 . 0.9300 ?
C3 C2 2_655 1.388(3) ?
C3 C4 . 1.480(4) ?
C4 C5 2_655 1.394(3) ?
C4 C5 . 1.394(3) ?
C5 C6 . 1.368(3) ?
C5 H5 . 0.9300 ?
C6 H6 . 0.9300 ?
O1 C7 . 1.250(3) yes
O2 C7 . 1.242(3) yes
C7 C8 . 1.507(3) ?
C8 C8 2 1.387(5) ?
C8 C9 . 1.388(3) ?
C9 C10 . 1.386(4) ?
C9 H9 . 0.9300 ?
C10 C10 2 1.368(7) ?
C10 H10 . 0.9300 ?
O3 H3A . 0.8499(11) ?
O3 H3B . 0.8499(11) ?
O3 H3C . 0.8502(11) ?
O4 H4A . 0.8499 ?
O4 H4B . 0.8499 ?
O5 H5A . 0.8501(11) ?
O5 H5B . 0.8501(11) ?
O5 H5C . 0.8501(11) ?

loop_
_geom_hbond_atom_site_label_D
_geom_hbond_atom_site_label_H
_geom_hbond_atom_site_label_A
_geom_hbond_site_symmetry_A
_geom_hbond_distance_DH
_geom_hbond_distance_HA
_geom_hbond_distance_DA
_geom_hbond_angle_DHA
_geom_hbond_publ_flag
O5 H5C O3 . 0.8501(11) 2.019(9) 2.856(3) 168(4) yes
O5 H5B O5 2_756 0.8501(11) 2.007(10) 2.843(5) 167(4) yes
O5 H5A O2 1_655 0.8501(11) 1.98(2) 2.780(3) 156(4) yes
O4 H4B O2 4 0.85 1.92 2.771(3) 174 yes
O3 H3C O1 3_656 0.8502(11) 1.663(6) 2.507(2) 172(3) yes
O3 H3B O5 . 0.8499(11) 2.081(15) 2.856(3) 151(3) yes
O3 H3A O3 3_656 0.8499(11) 1.904(12) 2.716(3) 159(3) yes

loop_
_geom_torsion_atom_site_label_1
_geom_torsion_atom_site_label_2
_geom_torsion_atom_site_label_3
_geom_torsion_atom_site_label_4
_geom_torsion_site_symmetry_1
_geom_torsion_site_symmetry_4
_geom_torsion
O3 Co1 N1 C1 2_655 2_655 114.54(15)
O3 Co1 N1 C1 . 2_655 -65.46(15)
O4 Co1 N1 C1 . 2_655 28.15(15)
O4 Co1 N1 C1 2_655 2_655 -151.85(15)
O3 Co1 N1 C1 2_655 . -65.46(15)
O3 Co1 N1 C1 . . 114.54(15)
O4 Co1 N1 C1 . . -151.85(15)
O4 Co1 N1 C1 2_655 . 28.15(15)
N2 Co1 N1 C1 1_545 . 37.0(8)
C1 N1 C1 C2 2_655 . 0.5(2)
Co1 N1 C1 C2 . . -179.5(2)
N1 C1 C2 C3 . . -0.9(4)
C1 C2 C3 C2 . 2_655 0.43(19)
C1 C2 C3 C4 . . -179.57(19)
C2 C3 C4 C5 2_655 2_655 18.73(18)
C2 C3 C4 C5 . 2_655 -161.26(18)
C2 C3 C4 C5 2_655 . -161.27(18)
C2 C3 C4 C5 . . 18.73(18)
C5 C4 C5 C6 2_655 . 0.03(17)
C3 C4 C5 C6 . . -179.97(17)
C6 N2 C6 C5 2_655 . 0.03(18)
Co1 N2 C6 C5 1_565 . -179.97(18)
C4 C5 C6 N2 . . -0.1(4)
O2 C7 C8 C8 . 2 -137.9(3)
O1 C7 C8 C8 . 2 45.1(4)
O2 C7 C8 C9 . . 48.5(3)
O1 C7 C8 C9 . . -128.6(3)
C8 C8 C9 C10 2 . -1.0(4)
C7 C8 C9 C10 . . 172.7(2)
C8 C9 C10 C10 . 2 0.2(5)
